data_8105860
loop_
_publ_author_name
'Wang, Bo'
'Zhou, Yu'
'Wang, Yu'
'Chen, Gao-Hui'
'Lian, Qi-Xin'
'Wang, Hai-Dong'

_publ_section_title
;
 Crystal structure of poly[(\m2-1,3-bis(imidazol-1-ylmethyl)benzene-\k2
 N:N&#x2032;)(nitrato-\k1 O)cadmium(II)] --- water (2/1), C28H32CdN10O7
;
_journal_issue 4
_journal_name_full 'Zeitschrift f\"ur Kristallographie - New Crystal Structures'
_journal_page_first 817
_journal_page_last 818
_journal_paper_doi 10.1515/ncrs-2019-0126
_journal_volume 234
_journal_year 2019
_chemical_formula_moiety 'C28 H28 Cd N10 O6, 2(H2 O0.5)'
_chemical_formula_sum 'C28 H32 Cd N10 O7'
_chemical_formula_weight 733.05
_space_group_crystal_system triclinic
_space_group_IT_number 2
_space_group_name_Hall '-P 1'
_space_group_name_H-M_alt 'P -1'
_atom_sites_solution_hydrogens mixed
_cell_angle_alpha 94.069(7)
_cell_angle_beta 104.912(7)
_cell_angle_gamma 97.695(7)
_cell_formula_units_Z 1
_cell_length_a 8.2649(5)
_cell_length_b 9.7841(6)
_cell_length_c 10.0808(6)
_cell_measurement_temperature 293(2)
_cell_volume 775.89(9)
_computing_molecular_graphics 'Olex2 (Dolomanov et al., 2009)'
_computing_publication_material 'Olex2 (Dolomanov et al., 2009)'
_computing_structure_refinement 'ShelXL (Sheldrick, 2015)'
_diffrn_ambient_temperature 293(2)
_diffrn_measured_fraction_theta_full 0.998
_diffrn_measured_fraction_theta_max 0.998
_diffrn_radiation_type MoK\a
_diffrn_radiation_wavelength 0.71073
_diffrn_reflns_av_R_equivalents 0.0228
_diffrn_reflns_av_unetI/netI 0.0213
_diffrn_reflns_Laue_measured_fraction_full 0.998
_diffrn_reflns_Laue_measured_fraction_max 0.998
_diffrn_reflns_limit_h_max 10
_diffrn_reflns_limit_h_min -10
_diffrn_reflns_limit_k_max 12
_diffrn_reflns_limit_k_min -12
_diffrn_reflns_limit_l_max 13
_diffrn_reflns_limit_l_min -13
_diffrn_reflns_number 12375
_diffrn_reflns_point_group_measured_fraction_full 0.998
_diffrn_reflns_point_group_measured_fraction_max 0.998
_diffrn_reflns_theta_full 25.242
_diffrn_reflns_theta_max 27.482
_diffrn_reflns_theta_min 3.069
_exptl_absorpt_coefficient_mu 0.766
_exptl_crystal_density_diffrn 1.569
_exptl_crystal_F_000 374
_exptl_crystal_size_max 0.41
_exptl_crystal_size_mid 0.23
_exptl_crystal_size_min 0.12
_refine_diff_density_max 0.783
_refine_diff_density_min -0.802
_refine_diff_density_rms 0.077
_refine_ls_extinction_coef .
_refine_ls_extinction_method none
_refine_ls_goodness_of_fit_ref 1.078
_refine_ls_hydrogen_treatment constr
_refine_ls_matrix_type full
_refine_ls_number_parameters 242
_refine_ls_number_reflns 3552
_refine_ls_number_restraints 657
_refine_ls_restrained_S_all 1.163
_refine_ls_R_factor_all 0.0458
_refine_ls_R_factor_gt 0.0432
_refine_ls_shift/su_max 0.001
_refine_ls_shift/su_mean 0.000
_refine_ls_structure_factor_coef Fsqd
_refine_ls_weighting_details 'w=1/[\s^2^(Fo^2^)+(0.0735P)^2^+0.3098P] where P=(Fo^2^+2Fc^2^)/3'
_refine_ls_weighting_scheme calc
_refine_ls_wR_factor_gt 0.1122
_refine_ls_wR_factor_ref 0.1140
_reflns_Friedel_coverage 0.000
_reflns_Friedel_fraction_full .
_reflns_Friedel_fraction_max .
_reflns_number_gt 3382
_reflns_number_total 3552
_reflns_threshold_expression 'I > 2\s(I)'
_cod_data_source_file suppl_ncrs-2019-0126_suppl.cif
_cod_data_source_block shelx
_cod_database_code 8105860
_shelx_space_group_comment
;
The symmetry employed for this shelxl refinement is uniquely defined
by the following loop, which should always be used as a source of
symmetry information in preference to the above space-group names.
They are only intended as comments.
;
_shelx_estimated_absorpt_t_max 0.914
_shelx_estimated_absorpt_t_min 0.744
_olex2_refinement_description
;
1. Fixed Uiso
 At 1.2 times of:
  All C(H) groups, All C(H,H) groups, All O(H,H) groups
2. Restrained distances
 O2'-O3'
 2.2 with sigma of 0.02
 N7-O2'
 1.15 with sigma of 0.02
 N7-O3'
 1.15 with sigma of 0.02
 N7-O1'
 1.15 with sigma of 0.02
 O2'-O1'
 2.2 with sigma of 0.02
 O3'-O1'
 2.2 with sigma of 0.02
 O4-H4C = O4-H4D
 0.84 with sigma of 0.005
 H4D-H4C
 1.36 with sigma of 0.01
 O1'-N7 = O2-N7 = O3'-N7 = O1-N7 = O2'-N7 = O3-N7
 1.19 with sigma of 0.01
3. Uiso/Uaniso restraints and constraints
All non-hydrogen atoms have similar U: within 3.8A with sigma of 0.02 and sigma
for terminal atoms of 0.04
4. Others
 Sof(O1')=Sof(O2')=Sof(O3')=1-FVAR(1)
 Sof(O1)=Sof(O2)=Sof(O3)=FVAR(1)
 Fixed Sof: O4(0.5)
5.a Riding coordinates:
 O1'(H4C,H4D)
5.b Secondary CH2 refined with riding coordinates:
 C4(H4A,H4B), C9(H9A,H9B)
5.c Aromatic/amide H refined with riding coordinates:
 C1(H1), C14(H14), C2(H2), C3(H3), C5(H5), C6(H6), C7(H7), C8(H8), C11(H11),
 C12(H12)
;
_olex2_submission_special_instructions 'No special instructions were received'
_publcif_funding_html
;
;

loop_
_space_group_symop_operation_xyz
'x, y, z'
'-x, -y, -z'

loop_
_atom_site_label
_atom_site_type_symbol
_atom_site_fract_x
_atom_site_fract_y
_atom_site_fract_z
_atom_site_U_iso_or_equiv
_atom_site_adp_type
_atom_site_occupancy
_atom_site_site_symmetry_order
_atom_site_calc_flag
_atom_site_refinement_flags_posn
_atom_site_refinement_flags_adp
_atom_site_refinement_flags_occupancy
_atom_site_disorder_assembly
_atom_site_disorder_group
Cd1 Cd 0.000000 0.000000 0.000000 0.04795(13) Uani 1 2 d S TU P . .
O1 O -0.2772(8) 0.0498(8) 0.2279(6) 0.132(2) Uani 0.818(7) 1 d D U . A 1
O1' O -0.3226(16) 0.1908(14) 0.0151(11) 0.108(5) Uani 0.182(7) 1 d D U . A 2
H4C H -0.400643 0.182846 -0.102156 0.130 Uiso 1 1 d DR . . . .
H4D H -0.562983 0.107196 -0.196696 0.130 Uiso 1 1 d DR . . . .
O2 O -0.2504(6) 0.0745(6) 0.0318(5) 0.1002(15) Uani 0.818(7) 1 d D U . A 1
O2' O -0.360(4) 0.154(3) 0.211(2) 0.135(7) Uani 0.182(7) 1 d D U . A 2
O3 O -0.3672(6) 0.2199(5) 0.1317(5) 0.0897(14) Uani 0.818(7) 1 d D U . A 1
O3' O -0.241(3) 0.0196(15) 0.098(2) 0.096(4) Uani 0.182(7) 1 d D U . A 2
O4 O -0.4762(14) 0.1718(11) -0.1816(9) 0.138(3) Uani 0.5 1 d D U . . .
N1 N 0.3707(4) 0.1259(3) 0.4058(3) 0.0538(6) Uani 1 1 d . U . . .
N3 N 0.1566(4) 0.0438(3) 0.2270(3) 0.0565(6) Uani 1 1 d . U . . .
N4 N 0.0856(4) 0.2240(3) -0.0479(3) 0.0536(6) Uani 1 1 d . U . . .
N6 N 0.0511(4) 0.4201(3) -0.1366(3) 0.0507(6) Uani 1 1 d . U . . .
N7 N -0.2960(5) 0.1220(4) 0.1235(4) 0.0850(11) Uani 1 1 d D U . . .
C1 C -0.0108(5) 0.3821(3) -0.4344(3) 0.0567(8) Uani 1 1 d . U . . .
H1 H -0.017826 0.301944 -0.390476 0.068 Uiso 1 1 calc R . . . .
C14 C -0.0254(4) 0.2989(3) -0.1127(3) 0.0532(7) Uani 1 1 d . U . . .
H14 H -0.142154 0.270627 -0.138585 0.064 Uiso 1 1 calc R . . . .
C2 C 0.1108(5) 0.0191(3) 0.3445(4) 0.0562(7) Uani 1 1 d . U . . .
H2 H 0.005654 -0.026257 0.347579 0.067 Uiso 1 1 calc R . . . .
C3 C -0.0005(5) 0.6264(3) -0.4312(3) 0.0557(7) Uani 1 1 d . U . . .
H3 H -0.000513 0.712281 -0.385265 0.067 Uiso 1 1 calc R . . . .
C4 C -0.0311(5) 0.5209(4) -0.2192(3) 0.0614(8) Uani 1 1 d . U . . .
H4A H 0.017762 0.613801 -0.174699 0.074 Uiso 1 1 calc R . . . .
H4B H -0.150796 0.506956 -0.223130 0.074 Uiso 1 1 calc R . . . .
C5 C 0.2387(5) 0.3023(4) -0.0314(4) 0.0652(9) Uani 1 1 d . U . . .
H5 H 0.342062 0.276167 0.011061 0.078 Uiso 1 1 calc R . . . .
C6 C 0.2208(5) 0.4237(4) -0.0852(4) 0.0653(9) Uani 1 1 d . U . . .
H6 H 0.306675 0.494913 -0.086801 0.078 Uiso 1 1 calc R . . . .
C7 C 0.3155(5) 0.1074(4) 0.2699(4) 0.0619(8) Uani 1 1 d . U . . .
H7 H 0.380678 0.135750 0.211182 0.074 Uiso 1 1 calc R . . . .
C8 C 0.2395(5) 0.0697(4) 0.4549(3) 0.0597(8) Uani 1 1 d . U . . .
H8 H 0.239989 0.067265 0.547091 0.072 Uiso 1 1 calc R . . . .
C9 C 0.5332(5) 0.2088(4) 0.4847(4) 0.0649(9) Uani 1 1 d . U . . .
H9A H 0.620592 0.193329 0.439533 0.078 Uiso 1 1 calc R . . . .
H9B H 0.565688 0.179883 0.576666 0.078 Uiso 1 1 calc R . . . .
C10 C 0.5186(4) 0.3608(3) 0.4949(4) 0.0540(7) Uani 1 1 d . U . . .
C11 C 0.4718(5) 0.4228(4) 0.6033(4) 0.0635(8) Uani 1 1 d . U . . .
H11 H 0.453137 0.371399 0.673567 0.076 Uiso 1 1 calc R . . . .
C12 C 0.5476(5) 0.4380(4) 0.3921(4) 0.0630(8) Uani 1 1 d . U . . .
H12 H 0.580364 0.396922 0.319125 0.076 Uiso 1 1 calc R . . . .
C13 C -0.0119(4) 0.5087(3) -0.3641(3) 0.0480(6) Uani 1 1 d . U . . .

loop_
_atom_site_aniso_label
_atom_site_aniso_U_11
_atom_site_aniso_U_22
_atom_site_aniso_U_33
_atom_site_aniso_U_23
_atom_site_aniso_U_13
_atom_site_aniso_U_12
Cd1 0.0628(2) 0.03602(17) 0.04666(19) 0.00409(11) 0.02055(14) 0.00235(12)
O1 0.135(4) 0.173(6) 0.101(4) 0.057(4) 0.036(3) 0.046(4)
O1' 0.072(8) 0.123(11) 0.132(11) -0.006(10) 0.033(8) 0.028(8)
O2 0.096(3) 0.141(4) 0.088(3) 0.007(3) 0.049(2) 0.059(3)
O2' 0.125(12) 0.139(14) 0.148(14) -0.021(12) 0.040(12) 0.059(12)
O3 0.085(2) 0.082(3) 0.106(3) -0.011(2) 0.027(2) 0.036(2)
O3' 0.098(6) 0.094(7) 0.099(7) 0.008(6) 0.030(6) 0.024(6)
O4 0.153(6) 0.157(7) 0.122(6) 0.036(5) 0.052(5) 0.049(5)
N1 0.0689(16) 0.0382(11) 0.0532(14) -0.0023(10) 0.0156(12) 0.0103(11)
N3 0.0713(16) 0.0495(13) 0.0481(13) -0.0002(11) 0.0229(13) -0.0029(12)
N4 0.0623(15) 0.0430(12) 0.0546(14) 0.0109(11) 0.0136(12) 0.0058(11)
N6 0.0664(15) 0.0427(12) 0.0437(12) 0.0076(10) 0.0138(11) 0.0113(11)
N7 0.0613(19) 0.087(3) 0.105(3) -0.020(2) 0.033(2) 0.0001(18)
C13 0.0591(16) 0.0408(13) 0.0439(14) 0.0056(11) 0.0088(13) 0.0171(12)
C1 0.085(2) 0.0359(13) 0.0507(15) 0.0107(12) 0.0153(15) 0.0173(14)
C14 0.0602(17) 0.0488(15) 0.0486(15) 0.0048(12) 0.0120(14) 0.0076(13)
C2 0.0701(19) 0.0469(15) 0.0611(18) 0.0102(13) 0.0322(16) 0.0114(14)
C3 0.080(2) 0.0357(13) 0.0496(15) 0.0029(12) 0.0109(15) 0.0188(14)
C4 0.089(2) 0.0522(16) 0.0501(16) 0.0123(13) 0.0200(16) 0.0310(16)
C5 0.0577(18) 0.0603(19) 0.075(2) 0.0246(17) 0.0109(17) 0.0069(15)
C6 0.0648(19) 0.0570(18) 0.069(2) 0.0198(16) 0.0107(17) -0.0019(15)
C7 0.074(2) 0.0564(17) 0.0539(17) -0.0015(14) 0.0259(16) -0.0069(15)
C8 0.082(2) 0.0570(17) 0.0481(16) 0.0104(14) 0.0253(16) 0.0225(16)
C9 0.068(2) 0.0512(17) 0.069(2) -0.0073(15) 0.0056(17) 0.0199(15)
C10 0.0460(15) 0.0457(15) 0.0645(18) -0.0117(13) 0.0078(14) 0.0098(12)
C11 0.072(2) 0.0529(17) 0.0635(19) -0.0081(15) 0.0196(17) 0.0084(15)
C12 0.070(2) 0.0551(18) 0.0647(19) -0.0120(15) 0.0233(17) 0.0125(15)

loop_
_atom_type_symbol
_atom_type_description
_atom_type_scat_dispersion_real
_atom_type_scat_dispersion_imag
_atom_type_scat_source
C C 0.0030 0.0020 'International Tables Vol C Tables 4.2.6.8 and 6.1.1.4'
H H 0.0000 0.0000 'International Tables Vol C Tables 4.2.6.8 and 6.1.1.4'
Cd Cd -0.8080 1.2020 'International Tables Vol C Tables 4.2.6.8 and 6.1.1.4'
N N 0.0060 0.0030 'International Tables Vol C Tables 4.2.6.8 and 6.1.1.4'
O O 0.0110 0.0060 'International Tables Vol C Tables 4.2.6.8 and 6.1.1.4'

loop_
_geom_angle_atom_site_label_1
_geom_angle_atom_site_label_2
_geom_angle_atom_site_label_3
_geom_angle
_geom_angle_site_symmetry_1
_geom_angle_site_symmetry_3
O2 Cd1 O2 180.0 2 .
O2 Cd1 O3' 159.2(4) . 2
O2 Cd1 O3' 20.8(4) 2 2
N3 Cd1 O2 83.08(14) . 2
N3 Cd1 O2 96.92(14) . .
N3 Cd1 O2 96.92(14) 2 2
N3 Cd1 O2 83.08(14) 2 .
N3 Cd1 O3' 83.7(5) 2 2
N3 Cd1 O3' 96.3(5) 2 .
N3 Cd1 O3' 96.3(5) . 2
N3 Cd1 O3' 83.7(5) . .
N3 Cd1 N3 180.0 . 2
N3 Cd1 N4 87.15(10) 2 .
N3 Cd1 N4 87.15(10) . 2
N3 Cd1 N4 92.85(10) . .
N3 Cd1 N4 92.85(10) 2 2
N4 Cd1 O2 91.83(17) . 2
N4 Cd1 O2 88.18(17) 2 2
N4 Cd1 O2 91.82(17) 2 .
N4 Cd1 O2 88.18(17) . .
N4 Cd1 O3' 75.2(4) 2 .
N4 Cd1 O3' 104.8(4) . .
N4 Cd1 O3' 104.8(4) 2 2
N4 Cd1 O3' 75.2(4) . 2
N4 Cd1 N4 180.0 2 .
N7 O1' H4C 143.0 . .
N7 O2 Cd1 137.3(4) . .
N7 O3' Cd1 128.1(14) . .
H4C O4 H4D 119.1 . .
C7 N1 C8 106.6(3) . .
C7 N1 C9 125.0(3) . .
C8 N1 C9 127.9(3) . .
C2 N3 Cd1 130.0(2) . .
C7 N3 Cd1 125.0(2) . .
C7 N3 C2 104.9(3) . .
C14 N4 Cd1 121.3(2) . .
C14 N4 C5 104.9(3) . .
C5 N4 Cd1 133.6(2) . .
C14 N6 C4 126.0(3) . .
C14 N6 C6 107.2(3) . .
C6 N6 C4 126.3(3) . .
O2 N7 O1 113.9(5) . .
O2 N7 O3 130.4(6) . .
O2' N7 O1' 116.9(12) . .
O2' N7 O3' 131.8(15) . .
O3 N7 O1 115.4(5) . .
O3' N7 O1' 109.2(11) . .
C1 C13 C4 122.1(3) . .
C3 C13 C1 118.6(3) . .
C3 C13 C4 119.3(3) . .
C13 C1 H1 119.6 . .
C3 C1 C13 120.7(3) 2_564 .
C3 C1 H1 119.6 2_564 .
N4 C14 N6 111.5(3) . .
N4 C14 H14 124.2 . .
N6 C14 H14 124.2 . .
N3 C2 H2 125.1 . .
C8 C2 N3 109.8(3) . .
C8 C2 H2 125.1 . .
C13 C3 H3 119.7 . .
C1 C3 C13 120.7(3) 2_564 .
C1 C3 H3 119.7 2_564 .
N6 C4 C13 112.2(3) . .
N6 C4 H4A 109.2 . .
N6 C4 H4B 109.2 . .
C13 C4 H4A 109.2 . .
C13 C4 H4B 109.2 . .
H4A C4 H4B 107.9 . .
N4 C5 H5 124.7 . .
C6 C5 N4 110.7(3) . .
C6 C5 H5 124.7 . .
N6 C6 H6 127.2 . .
C5 C6 N6 105.7(3) . .
C5 C6 H6 127.2 . .
N1 C7 N3 112.1(3) . .
N1 C7 H7 124.0 . .
N3 C7 H7 124.0 . .
N1 C8 H8 126.7 . .
C2 C8 N1 106.6(3) . .
C2 C8 H8 126.7 . .
N1 C9 H9A 109.6 . .
N1 C9 H9B 109.6 . .
N1 C9 C10 110.4(3) . .
H9A C9 H9B 108.1 . .
C10 C9 H9A 109.6 . .
C10 C9 H9B 109.6 . .
C11 C10 C9 121.1(4) . .
C12 C10 C9 119.4(3) . .
C12 C10 C11 119.5(3) . .
C10 C11 H11 119.9 . .
C10 C11 C12 120.2(4) . 2_666
C12 C11 H11 119.9 2_666 .
C10 C12 C11 120.3(3) . 2_666
C10 C12 H12 119.9 . .
C11 C12 H12 119.9 2_666 .

loop_
_geom_bond_atom_site_label_1
_geom_bond_atom_site_label_2
_geom_bond_distance
_geom_bond_site_symmetry_2
Cd1 O2 2.372(4) 2
Cd1 O2 2.372(4) .
Cd1 O3' 2.458(19) 2
Cd1 O3' 2.458(19) .
Cd1 N3 2.298(3) .
Cd1 N3 2.298(3) 2
Cd1 N4 2.334(3) .
Cd1 N4 2.334(3) 2
O1 N7 1.297(6) .
O1' H4C 1.1836 .
O1' N7 1.309(7) .
O2 N7 1.173(5) .
O2' N7 1.188(8) .
O3 N7 1.198(5) .
O3' N7 1.195(8) .
O4 H4C 0.8694 .
O4 H4D 0.8634 .
N1 C7 1.318(5) .
N1 C8 1.371(5) .
N1 C9 1.470(5) .
N3 C2 1.362(4) .
N3 C7 1.323(5) .
N4 C14 1.321(4) .
N4 C5 1.352(5) .
N6 C14 1.335(4) .
N6 C4 1.460(4) .
N6 C6 1.359(5) .
C13 C1 1.385(4) .
C13 C3 1.380(4) .
C13 C4 1.508(4) .
C1 H1 0.9300 .
C1 C3 1.380(5) 2_564
C14 H14 0.9300 .
C2 H2 0.9300 .
C2 C8 1.337(5) .
C3 H3 0.9300 .
C4 H4A 0.9700 .
C4 H4B 0.9700 .
C5 H5 0.9300 .
C5 C6 1.350(5) .
C6 H6 0.9300 .
C7 H7 0.9300 .
C8 H8 0.9300 .
C9 H9A 0.9700 .
C9 H9B 0.9700 .
C9 C10 1.507(4) .
C10 C11 1.377(5) .
C10 C12 1.376(6) .
C11 H11 0.9300 .
C11 C12 1.392(5) 2_666
C12 H12 0.9300 .
